data_2017907
loop_
_publ_author_name
'Smith, Graham'
'Wermuth, Urs D.'

_publ_section_title
;
 Hydrogen bonding in the anhydrous 1:1 proton-transfer compounds of
 isonipecotamide with nitro-substituted benzoic acids: the salts of the
 three isomeric mononitrobenzoic acids and of 3,5-dinitrobenzoic acid
;
_journal_coeditor_code SU3056
_journal_issue 12
_journal_name_full 'Acta Crystallographica Section C'
_journal_page_first o614
_journal_page_last o618
_journal_paper_doi 10.1107/S0108270110045750
_journal_volume 66
_journal_year 2010
_chemical_formula_iupac 'C6 H13 N2 O + , C7 H4 N O4 -'
_chemical_formula_moiety 'C6 H13 N2 O +, C7 H4 N O4 -'
_chemical_formula_sum 'C13 H17 N3 O5'
_chemical_formula_weight 295.30
_chemical_melting_point 452
_chemical_name_common 'isonipecotamide 3-nitrobenzoate'
_chemical_name_systematic
;
4-carbamoylpiperidinium 3-nitrobenzoate
;
_space_group_IT_number 14
_symmetry_cell_setting monoclinic
_symmetry_space_group_name_Hall '-P 2ybc'
_symmetry_space_group_name_H-M 'P 1 21/c 1'
_atom_sites_solution_hydrogens geom
_atom_sites_solution_primary direct
_atom_sites_solution_secondary difmap
_audit_creation_method SHELXL97
_cell_angle_alpha 90.00
_cell_angle_beta 115.410(13)
_cell_angle_gamma 90.00
_cell_formula_units_Z 4
_cell_length_a 14.2504(15)
_cell_length_b 6.8276(5)
_cell_length_c 15.4580(17)
_cell_measurement_reflns_used 3622
_cell_measurement_temperature 200(2)
_cell_measurement_theta_max 28.76
_cell_measurement_theta_min 3.15
_cell_volume 1358.5(3)
_computing_cell_refinement 'CrysAlis Pro (Oxford Diffraction, 2009)'
_computing_data_collection 'CrysAlis Pro (Oxford Diffraction, 2009)'
_computing_data_reduction 'CrysAlis Pro (Oxford Diffraction, 2009)'
_computing_molecular_graphics 'PLATON (Spek, 2009)'
_computing_publication_material 'PLATON (Spek, 2009)'
_computing_structure_refinement
;
SHELXL97 (Sheldrick, 2008) within WinGX (Farrugia, 1999)
;
_computing_structure_solution 'SIR92 (Altomare <i>et al.</i>, 1994)'
_diffrn_ambient_temperature 200(2)
_diffrn_measured_fraction_theta_full 0.998
_diffrn_measured_fraction_theta_max 0.998
_diffrn_measurement_device_type 'Oxford Gemini S Ultra CCD area-detector'
_diffrn_measurement_method \w
_diffrn_radiation_monochromator graphite
_diffrn_radiation_source 'Enhance (Mo) X-ray source'
_diffrn_radiation_type MoK\a
_diffrn_radiation_wavelength 0.71073
_diffrn_reflns_av_R_equivalents 0.0260
_diffrn_reflns_av_sigmaI/netI 0.0299
_diffrn_reflns_limit_h_max 17
_diffrn_reflns_limit_h_min -17
_diffrn_reflns_limit_k_max 8
_diffrn_reflns_limit_k_min -8
_diffrn_reflns_limit_l_max 13
_diffrn_reflns_limit_l_min -19
_diffrn_reflns_number 9250
_diffrn_reflns_theta_full 26.00
_diffrn_reflns_theta_max 26.00
_diffrn_reflns_theta_min 3.17
_diffrn_standards_number 0
_exptl_absorpt_coefficient_mu 0.112
_exptl_absorpt_correction_T_max 0.980
_exptl_absorpt_correction_T_min 0.948
_exptl_absorpt_correction_type multi-scan
_exptl_absorpt_process_details '(CrysAlis Pro; Oxford Diffraction, 2009)'
_exptl_crystal_colour colourless
_exptl_crystal_density_diffrn 1.444
_exptl_crystal_density_method 'not measured'
_exptl_crystal_description prism
_exptl_crystal_F_000 624
_exptl_crystal_size_max 0.30
_exptl_crystal_size_mid 0.20
_exptl_crystal_size_min 0.15
_refine_diff_density_max 0.209
_refine_diff_density_min -0.199
_refine_ls_extinction_method none
_refine_ls_goodness_of_fit_ref 1.038
_refine_ls_hydrogen_treatment mixed
_refine_ls_matrix_type full
_refine_ls_number_parameters 206
_refine_ls_number_reflns 2669
_refine_ls_number_restraints 0
_refine_ls_restrained_S_all 1.038
_refine_ls_R_factor_all 0.0584
_refine_ls_R_factor_gt 0.0379
_refine_ls_shift/su_max 0.000
_refine_ls_shift/su_mean 0.000
_refine_ls_structure_factor_coef Fsqd
_refine_ls_weighting_details 'calc w = 1/[\s^2^(Fo^2^)+(0.0550P)^2^ + 0.0538P] where P=(Fo^2^+2Fc^2^)/3'
_refine_ls_weighting_scheme calc
_refine_ls_wR_factor_gt 0.0877
_refine_ls_wR_factor_ref 0.0931
_reflns_number_gt 1982
_reflns_number_total 2669
_reflns_threshold_expression I>2\s(I)
_cod_data_source_file su3056.cif
_cod_data_source_block II
_cod_original_cell_volume 1358.5(2)
_cod_original_sg_symbol_H-M 'P 21/c'
_cod_database_code 2017907
_cod_database_fobs_code 2017907

loop_
_symmetry_equiv_pos_as_xyz
'x, y, z'
'-x, y+1/2, -z+1/2'
'-x, -y, -z'
'x, -y+1/2, z+1/2'

loop_
_atom_site_aniso_label
_atom_site_aniso_U_11
_atom_site_aniso_U_22
_atom_site_aniso_U_33
_atom_site_aniso_U_12
_atom_site_aniso_U_13
_atom_site_aniso_U_23
O41A 0.0332(6) 0.0366(6) 0.0222(6) -0.0043(5) 0.0015(5) 0.0007(5)
N1A 0.0268(7) 0.0304(8) 0.0298(8) -0.0023(6) 0.0018(6) 0.0088(6)
N41A 0.0272(8) 0.0356(8) 0.0266(8) -0.0060(6) 0.0041(6) 0.0058(6)
C2A 0.0228(8) 0.0278(8) 0.0321(9) 0.0047(7) 0.0062(6) 0.0009(7)
C3A 0.0223(8) 0.0314(8) 0.0235(8) 0.0028(7) 0.0077(6) -0.0004(7)
C4A 0.0224(8) 0.0230(7) 0.0199(7) 0.0000(6) 0.0055(6) -0.0032(6)
C5A 0.0235(8) 0.0318(8) 0.0285(8) 0.0056(7) 0.0105(6) 0.0026(7)
C6A 0.0244(8) 0.0466(10) 0.0304(9) -0.0002(8) 0.0110(7) 0.0066(8)
C41A 0.0232(8) 0.0255(8) 0.0241(8) 0.0032(6) 0.0080(6) -0.0013(6)
O11 0.0340(7) 0.0478(7) 0.0261(6) -0.0036(6) 0.0012(5) 0.0020(5)
O12 0.0611(8) 0.0365(7) 0.0306(6) 0.0218(6) 0.0153(6) 0.0027(5)
O31 0.0489(8) 0.0543(9) 0.0421(8) -0.0168(7) 0.0114(6) -0.0188(7)
O32 0.0358(7) 0.0842(10) 0.0344(7) 0.0154(7) -0.0058(6) 0.0003(7)
N3 0.0242(7) 0.0551(10) 0.0286(8) -0.0021(7) 0.0090(6) -0.0075(7)
C1 0.0234(8) 0.0269(8) 0.0217(7) -0.0010(6) 0.0125(6) 0.0013(6)
C2 0.0258(8) 0.0212(7) 0.0246(8) -0.0021(6) 0.0135(6) -0.0006(6)
C3 0.0204(8) 0.0352(8) 0.0210(7) -0.0026(7) 0.0079(6) -0.0011(7)
C4 0.0291(9) 0.0348(9) 0.0327(9) 0.0086(7) 0.0128(7) 0.0102(7)
C5 0.0419(10) 0.0198(8) 0.0441(10) -0.0003(7) 0.0205(8) 0.0020(7)
C6 0.0283(8) 0.0290(8) 0.0270(8) -0.0071(7) 0.0111(6) -0.0036(7)
C11 0.0274(8) 0.0381(9) 0.0212(8) 0.0032(7) 0.0117(6) 0.0041(7)

loop_
_atom_site_type_symbol
_atom_site_label
_atom_site_fract_x
_atom_site_fract_y
_atom_site_fract_z
_atom_site_U_iso_or_equiv
_atom_site_thermal_displace_type
_atom_site_calc_flag
_atom_site_refinement_flags
_atom_site_occupancy
O O41A 0.45623(8) -0.33122(16) 0.54658(7) 0.0343(3) Uani . . 1.000
N N1A 0.38389(10) 0.13659(19) 0.30335(11) 0.0326(4) Uani . . 1.000
N N41A 0.31271(11) -0.5030(2) 0.45585(11) 0.0324(5) Uani . . 1.000
C C2A 0.28255(12) 0.0745(2) 0.29981(11) 0.0295(5) Uani . . 1.000
C C3A 0.29881(11) -0.0660(2) 0.38042(10) 0.0265(5) Uani . . 1.000
C C4A 0.36431(11) -0.2434(2) 0.37976(10) 0.0230(4) Uani . . 1.000
C C5A 0.46462(11) -0.1781(2) 0.37580(11) 0.0282(5) Uani . . 1.000
C C6A 0.44431(12) -0.0342(3) 0.29464(11) 0.0341(5) Uani . . 1.000
C C41A 0.38334(11) -0.3643(2) 0.46824(10) 0.0250(5) Uani . . 1.000
O O11 0.31363(8) 0.45491(18) 0.18250(8) 0.0401(4) Uani . . 1.000
O O12 0.25353(10) 0.19447(18) 0.08824(8) 0.0443(4) Uani . . 1.000
O O31 -0.06945(10) 0.2634(2) -0.20416(9) 0.0513(5) Uani . . 1.000
O O32 -0.11616(10) 0.5492(2) -0.26766(9) 0.0588(5) Uani . . 1.000
N N3 -0.06099(10) 0.4411(2) -0.20179(9) 0.0368(5) Uani . . 1.000
C C1 0.17035(11) 0.5008(2) 0.03219(10) 0.0230(4) Uani . . 1.000
C C2 0.09472(11) 0.4156(2) -0.04977(10) 0.0229(4) Uani . . 1.000
C C3 0.01941(11) 0.5338(2) -0.11617(10) 0.0259(4) Uani . . 1.000
C C4 0.01652(13) 0.7342(2) -0.10502(11) 0.0324(5) Uani . . 1.000
C C5 0.09258(13) 0.8171(2) -0.02317(12) 0.0346(5) Uani . . 1.000
C C6 0.16832(12) 0.7015(2) 0.04443(11) 0.0284(5) Uani . . 1.000
C C11 0.25286(12) 0.3729(2) 0.10671(11) 0.0285(5) Uani . . 1.000
H H4A 0.32430 -0.32240 0.32280 0.0280 Uiso calc R 1.000
H H11A 0.4258(15) 0.203(3) 0.3627(14) 0.056(6) Uiso . . 1.000
H H12A 0.3673(17) 0.223(4) 0.2523(16) 0.074(7) Uiso . . 1.000
H H21A 0.24150 0.01150 0.23890 0.0350 Uiso calc R 1.000
H H22A 0.24470 0.18850 0.30500 0.0350 Uiso calc R 1.000
H H31A 0.23180 -0.11080 0.37470 0.0320 Uiso calc R 1.000
H H32A 0.33310 0.00200 0.44110 0.0320 Uiso calc R 1.000
H H41A 0.2578(14) -0.502(2) 0.4021(13) 0.040(5) Uiso . . 1.000
H H42A 0.3112(14) -0.564(3) 0.5072(14) 0.051(6) Uiso . . 1.000
H H51A 0.50950 -0.11700 0.43610 0.0340 Uiso calc R 1.000
H H52A 0.50050 -0.29190 0.36720 0.0340 Uiso calc R 1.000
H H61A 0.50990 0.01050 0.29680 0.0410 Uiso calc R 1.000
H H62A 0.40580 -0.09890 0.23370 0.0410 Uiso calc R 1.000
H H2 0.09480 0.28130 -0.05980 0.0280 Uiso calc R 1.000
H H4 -0.03470 0.81080 -0.15090 0.0390 Uiso calc R 1.000
H H5 0.09270 0.95160 -0.01360 0.0410 Uiso calc R 1.000
H H6 0.21870 0.75950 0.09900 0.0340 Uiso calc R 1.000

loop_
_atom_type_symbol
_atom_type_description
_atom_type_scat_dispersion_real
_atom_type_scat_dispersion_imag
_atom_type_scat_source
C C 0.0033 0.0016 'International Tables Vol C Tables 4.2.6.8 and 6.1.1.4'
H H 0.0000 0.0000 'International Tables Vol C Tables 4.2.6.8 and 6.1.1.4'
N N 0.0061 0.0033 'International Tables Vol C Tables 4.2.6.8 and 6.1.1.4'
O O 0.0106 0.0060 'International Tables Vol C Tables 4.2.6.8 and 6.1.1.4'

loop_
_geom_angle_atom_site_label_1
_geom_angle_atom_site_label_2
_geom_angle_atom_site_label_3
_geom_angle_site_symmetry_1
_geom_angle_site_symmetry_2
_geom_angle_site_symmetry_3
_geom_angle
_geom_angle_publ_flag
C2A N1A C6A . . . 111.36(13) no
H11A N1A H12A . . . 110(2) no
C2A N1A H12A . . . 105.1(16) no
C6A N1A H11A . . . 107.9(13) no
C2A N1A H11A . . . 111.4(14) no
C6A N1A H12A . . . 111.5(16) no
C41A N41A H42A . . . 120.1(13) no
H41A N41A H42A . . . 119.7(19) no
C41A N41A H41A . . . 116.7(11) no
O32 N3 C3 . . . 117.46(13) no
O31 N3 O32 . . . 123.57(14) no
O31 N3 C3 . . . 118.97(13) no
N1A C2A C3A . . . 110.42(14) no
C2A C3A C4A . . . 112.03(13) no
C3A C4A C41A . . . 107.31(12) no
C5A C4A C41A . . . 112.78(13) no
C3A C4A C5A . . . 110.72(12) no
C4A C5A C6A . . . 111.88(13) no
N1A C6A C5A . . . 110.13(14) no
O41A C41A C4A . . . 122.35(14) no
O41A C41A N41A . . . 122.49(14) no
N41A C41A C4A . . . 115.10(13) no
N1A C2A H21A . . . 110.00 no
H21A C2A H22A . . . 108.00 no
N1A C2A H22A . . . 110.00 no
C3A C2A H21A . . . 110.00 no
C3A C2A H22A . . . 110.00 no
C2A C3A H31A . . . 109.00 no
C2A C3A H32A . . . 109.00 no
C4A C3A H31A . . . 109.00 no
H31A C3A H32A . . . 108.00 no
C4A C3A H32A . . . 109.00 no
C41A C4A H4A . . . 109.00 no
C5A C4A H4A . . . 109.00 no
C3A C4A H4A . . . 109.00 no
C4A C5A H51A . . . 109.00 no
C4A C5A H52A . . . 109.00 no
C6A C5A H51A . . . 109.00 no
C6A C5A H52A . . . 109.00 no
H51A C5A H52A . . . 108.00 no
N1A C6A H62A . . . 110.00 no
H61A C6A H62A . . . 108.00 no
C5A C6A H61A . . . 110.00 no
C5A C6A H62A . . . 110.00 no
N1A C6A H61A . . . 110.00 no
C2 C1 C6 . . . 119.00(14) no
C2 C1 C11 . . . 119.69(12) no
C6 C1 C11 . . . 121.30(13) no
C1 C2 C3 . . . 118.92(13) no
N3 C3 C2 . . . 118.27(12) no
N3 C3 C4 . . . 119.00(13) no
C2 C3 C4 . . . 122.72(14) no
C3 C4 C5 . . . 117.71(14) no
C4 C5 C6 . . . 120.54(13) no
C1 C6 C5 . . . 121.11(14) no
O11 C11 O12 . . . 125.38(15) no
O11 C11 C1 . . . 116.88(13) no
O12 C11 C1 . . . 117.73(14) no
C1 C2 H2 . . . 121.00 no
C3 C2 H2 . . . 121.00 no
C3 C4 H4 . . . 121.00 no
C5 C4 H4 . . . 121.00 no
C4 C5 H5 . . . 120.00 no
C6 C5 H5 . . . 120.00 no
C1 C6 H6 . . . 119.00 no
C5 C6 H6 . . . 119.00 no

loop_
_geom_bond_atom_site_label_1
_geom_bond_atom_site_label_2
_geom_bond_site_symmetry_1
_geom_bond_site_symmetry_2
_geom_bond_distance
_geom_bond_publ_flag
O41A C41A . . 1.2316(18) no
O11 C11 . . 1.2511(19) no
O12 C11 . . 1.2522(19) no
O31 N3 . . 1.2182(19) no
O32 N3 . . 1.2299(19) no
N1A C2A . . 1.483(2) no
N1A C6A . . 1.490(2) no
N41A C41A . . 1.335(2) no
N1A H11A . . 0.97(2) no
N1A H12A . . 0.93(2) no
N41A H42A . . 0.91(2) no
N41A H41A . . 0.863(19) no
N3 C3 . . 1.471(2) no
C2A C3A . . 1.510(2) no
C3A C4A . . 1.532(2) no
C4A C5A . . 1.524(2) no
C4A C41A . . 1.519(2) no
C5A C6A . . 1.520(2) no
C2A H22A . . 0.9700 no
C2A H21A . . 0.9700 no
C3A H32A . . 0.9700 no
C3A H31A . . 0.9700 no
C4A H4A . . 0.9800 no
C5A H52A . . 0.9700 no
C5A H51A . . 0.9700 no
C6A H62A . . 0.9700 no
C6A H61A . . 0.9700 no
C1 C2 . . 1.390(2) no
C1 C6 . . 1.3853(19) no
C1 C11 . . 1.520(2) no
C2 C3 . . 1.383(2) no
C3 C4 . . 1.3819(19) no
C4 C5 . . 1.385(2) no
C5 C6 . . 1.383(2) no
C2 H2 . . 0.9300 no
C4 H4 . . 0.9300 no
C5 H5 . . 0.9300 no
C6 H6 . . 0.9300 no

loop_
_geom_hbond_atom_site_label_D
_geom_hbond_atom_site_label_H
_geom_hbond_atom_site_label_A
_geom_hbond_site_symmetry_A
_geom_hbond_distance_DH
_geom_hbond_distance_HA
_geom_hbond_distance_DA
_geom_hbond_angle_DHA
_geom_hbond_publ_flag
N1A H11A O41A 3_656 0.97(2) 1.88(2) 2.7933(19) 157(2) yes
N1A H12A O11 . 0.93(2) 1.88(3) 2.7587(19) 156(2) yes
N1A H12A O12 . 0.93(2) 2.36(2) 3.0599(19) 132(2) yes
N41A H41A O32 3_555 0.863(19) 2.213(19) 3.068(2) 171.1(13) yes
N41A H42A O12 4_545 0.91(2) 1.98(2) 2.844(2) 159(2) yes
C2A H22A O32 3_565 0.97 2.45 3.385(2) 163 no
C6A H61A O11 2_645 0.97 2.42 3.314(2) 152 no

loop_
_geom_torsion_atom_site_label_1
_geom_torsion_atom_site_label_2
_geom_torsion_atom_site_label_3
_geom_torsion_atom_site_label_4
_geom_torsion_site_symmetry_1
_geom_torsion_site_symmetry_2
_geom_torsion_site_symmetry_3
_geom_torsion_site_symmetry_4
_geom_torsion
_geom_torsion_publ_flag
C6A N1A C2A C3A . . . . 59.73(16) no
C2A N1A C6A C5A . . . . -59.64(17) no
O31 N3 C3 C2 . . . . 12.2(2) no
O31 N3 C3 C4 . . . . -167.54(17) no
O32 N3 C3 C2 . . . . -167.65(16) no
O32 N3 C3 C4 . . . . 12.7(2) no
N1A C2A C3A C4A . . . . -55.58(16) no
C2A C3A C4A C5A . . . . 51.69(16) no
C2A C3A C4A C41A . . . . 175.15(13) no
C5A C4A C41A O41A . . . . 35.9(2) no
C5A C4A C41A N41A . . . . -147.04(14) no
C3A C4A C41A O41A . . . . -86.34(18) no
C3A C4A C5A C6A . . . . -51.69(16) no
C41A C4A C5A C6A . . . . -171.94(13) no
C3A C4A C41A N41A . . . . 90.77(16) no
C4A C5A C6A N1A . . . . 55.67(17) no
C6 C1 C2 C3 . . . . -0.5(2) no
C11 C1 C2 C3 . . . . 179.11(15) no
C2 C1 C6 C5 . . . . 0.1(3) no
C11 C1 C6 C5 . . . . -179.44(17) no
C2 C1 C11 O11 . . . . -174.27(16) no
C2 C1 C11 O12 . . . . 4.6(2) no
C6 C1 C11 O11 . . . . 5.3(2) no
C6 C1 C11 O12 . . . . -175.90(17) no
C1 C2 C3 N3 . . . . -179.09(15) no
C1 C2 C3 C4 . . . . 0.6(3) no
N3 C3 C4 C5 . . . . 179.31(16) no
C2 C3 C4 C5 . . . . -0.4(3) no
C3 C4 C5 C6 . . . . 0.0(3) no
C4 C5 C6 C1 . . . . 0.1(3) no
